data_7056842
loop_
_publ_author_name
'Bonacorso, Helio G.'
'Calheiro, Tainara P.'
'Iglesias, Bernardo A.'
'Acunha, Thiago V.'
'Franceschini, Steffany Z.'
'Ketzer, Alex'
'Meyer, Alexandre R.'
'Rodrigues, Let\'icia V.'
'Nogara, Pablo A.'
'Rocha, Jo\~ao B. T.'
'Zanatta, Nilo'
'Martins, Marcos A. P.'

_publ_section_title
;
 1,1-Difluoro-3-aryl(heteroaryl)-1H-pyrido[1,2-c][1,3,5,2]oxadiazaborinin-9-ium-1-uides:
 synthesis; structure; and photophysical, electrochemical, and BSA-binding
 studies
;
_journal_issue 3
_journal_name_full 'New Journal of Chemistry'
_journal_page_first 1913
_journal_paper_doi 10.1039/C7NJ04032F
_journal_volume 42
_journal_year 2018
_chemical_formula_moiety 'C13 H11 B F2 N2 O'
_chemical_formula_sum 'C13 H11 B F2 N2 O'
_chemical_formula_weight 260.05
_chemical_melting_point ?
_chemical_name_common Oxadiazaborinium
_chemical_name_systematic "'1,1-difluoro-3-(p-tolyl)-1H-pyrido[1,2-C][1,3,5,2]        oxadiazaborinin-9-ium-1-uide'"
_space_group_IT_number 14
_space_group_name_Hall '-P 2yn'
_space_group_name_H-M_alt 'P 1 21/n 1'
_symmetry_cell_setting monoclinic
_symmetry_Int_Tables_number 14
_symmetry_space_group_name_Hall '-P 2yn'
_symmetry_space_group_name_H-M 'P 1 21/n 1'
_atom_sites_solution_hydrogens geom
_atom_sites_solution_primary direct
_atom_sites_solution_secondary difmap
_audit_conform_dict_location ftp://ftp.iucr.org/pub/cif_core.dic
_audit_conform_dict_name cif_core.dic
_audit_conform_dict_version 2.4.3
_audit_creation_date 2017-01-24T17:18:18-00:00
_audit_creation_method 'WinGX routine CIF_UPDATE'
_audit_update_record
;
2017-11-28 deposited with the CCDC.
2017-12-21 downloaded from the CCDC.
;
_cell_angle_alpha 90
_cell_angle_beta 113.318(16)
_cell_angle_gamma 90
_cell_formula_units_Z 4
_cell_length_a 10.662(5)
_cell_length_b 9.759(5)
_cell_length_c 12.764(6)
_cell_measurement_reflns_used 9293
_cell_measurement_temperature 293(2)
_cell_measurement_theta_max 28.505
_cell_measurement_theta_min 2.946
_cell_measurement_wavelength 0.71073
_cell_volume 1219.6(10)
_computing_cell_refinement 'BRUKER SANT'
_computing_data_collection 'BRUKER APEX-III'
_computing_data_reduction 'BRUKER SOFTWARE'
_computing_molecular_graphics 'ORTEP-3 (Farrugia, 2000)'
_computing_publication_material 'SHELXL-97 (Sheldrick, 1997)'
_computing_structure_refinement 'SHELXL-2014/7 (Sheldrick, 2014)'
_computing_structure_solution 'SHELXL97 (Sheldrick, 1997)'
_diffrn_ambient_temperature 293(2)
_diffrn_detector_area_resol_mean none
_diffrn_measured_fraction_theta_full 0.98
_diffrn_measured_fraction_theta_max 0.984
_diffrn_measurement_device_type 'D8 VENTURE'
_diffrn_measurement_method 'phi and omega scans'
_diffrn_radiation_probe x-ray
_diffrn_radiation_type MoK\a
_diffrn_radiation_wavelength 0.71073
_diffrn_reflns_av_R_equivalents 0.0226
_diffrn_reflns_av_unetI/netI 0.0112
_diffrn_reflns_Laue_measured_fraction_full 0.98
_diffrn_reflns_Laue_measured_fraction_max 0.984
_diffrn_reflns_limit_h_max 14
_diffrn_reflns_limit_h_min -14
_diffrn_reflns_limit_k_max 13
_diffrn_reflns_limit_k_min -13
_diffrn_reflns_limit_l_max 17
_diffrn_reflns_limit_l_min -15
_diffrn_reflns_number 40632
_diffrn_reflns_point_group_measured_fraction_full 0.98
_diffrn_reflns_point_group_measured_fraction_max 0.984
_diffrn_reflns_theta_full 25.242
_diffrn_reflns_theta_max 28.793
_diffrn_reflns_theta_min 2.947
_diffrn_source 'fine-focus sealed tube'
_diffrn_standards_number 0
_exptl_absorpt_coefficient_mu 0.111
_exptl_absorpt_correction_T_max 0.7458
_exptl_absorpt_correction_T_min 0.7317
_exptl_absorpt_correction_type gaussian
_exptl_absorpt_process_details XPREP
_exptl_crystal_colour colourless
_exptl_crystal_density_diffrn 1.416
_exptl_crystal_density_meas ?
_exptl_crystal_density_method 'not measured'
_exptl_crystal_description block
_exptl_crystal_F_000 536
_exptl_crystal_size_max 0.325
_exptl_crystal_size_mid 0.271
_exptl_crystal_size_min 0.256
_exptl_transmission_factor_max none
_exptl_transmission_factor_min none
_refine_diff_density_max 0.403
_refine_diff_density_min -0.404
_refine_diff_density_rms 0.038
_refine_ls_extinction_method none
_refine_ls_goodness_of_fit_ref 1.079
_refine_ls_hydrogen_treatment constr
_refine_ls_matrix_type full
_refine_ls_number_constraints 0
_refine_ls_number_parameters 173
_refine_ls_number_reflns 3132
_refine_ls_number_restraints 0
_refine_ls_restrained_S_all 1.079
_refine_ls_R_factor_all 0.0691
_refine_ls_R_factor_gt 0.0592
_refine_ls_shift/su_max 0.001
_refine_ls_shift/su_mean 0
_refine_ls_structure_factor_coef Fsqd
_refine_ls_weighting_details 'w=1/[\s^2^(Fo^2^)+(0.0636P)^2^+0.4848P] where P=(Fo^2^+2Fc^2^)/3'
_refine_ls_weighting_scheme calc
_refine_ls_wR_factor_gt 0.152
_refine_ls_wR_factor_ref 0.1592
_reflns_Friedel_coverage 0
_reflns_number_gt 2610
_reflns_number_total 3132
_reflns_threshold_expression 'I > 2\s(I)'
_cod_data_source_file c7nj04032f2.cif
_cod_data_source_block shelx
_cod_depositor_comments
;
The following automatic conversions were performed:

'_chemical_melting_point' value 'none' was changed to '?' - the value
is undefined or not given.

'_exptl_crystal_density_meas' value 'none' was changed to '?' - the
value is perceived as not measured.

Automatic conversion script
Id: cif_fix_values 4973 2017-02-22 13:04:09Z antanas 

 Adding full bibliography for 7056842.cif.
;
_cod_original_sg_symbol_H-M 'P 21/n'
_cod_database_code 7056842
_shelx_estimated_absorpt_t_min 0.965
_shelx_estimated_absorpt_t_max 0.972

loop_
_symmetry_equiv_pos_as_xyz
'x, y, z'
'-x+1/2, y+1/2, -z+1/2'
'-x, -y, -z'
'x-1/2, -y-1/2, z-1/2'

loop_
_atom_site_label
_atom_site_type_symbol
_atom_site_fract_x
_atom_site_fract_y
_atom_site_fract_z
_atom_site_U_iso_or_equiv
_atom_site_adp_type
_atom_site_occupancy
_atom_site_site_symmetry_order
_atom_site_calc_flag
_atom_site_refinement_flags_posn
_atom_site_refinement_flags_adp
F1 F 0.27796(15) 0.38481(19) 0.74292(14) 0.1029(6) Uani 1 1 d . .
F2 F 0.41160(16) 0.56801(15) 0.77614(12) 0.0974(6) Uani 1 1 d . .
N9 N 0.24101(12) 0.53782(12) 0.58910(11) 0.0398(3) Uani 1 1 d . .
N4 N 0.33111(13) 0.41201(14) 0.47544(11) 0.0434(3) Uani 1 1 d . .
O2 O 0.44361(14) 0.39245(16) 0.67096(10) 0.0678(4) Uani 1 1 d . .
C7 C 0.05658(18) 0.69148(18) 0.50457(18) 0.0573(5) Uani 1 1 d . .
H7 H -0.0048 0.7545 0.5121 0.069 Uiso 1 1 calc R U
C8 C 0.15063(18) 0.62946(17) 0.59812(16) 0.0512(4) Uani 1 1 d . .
H8 H 0.1529 0.6505 0.6699 0.061 Uiso 1 1 calc R U
C4A C 0.24022(15) 0.50522(14) 0.48630(13) 0.0385(3) Uani 1 1 d . .
C3 C 0.42500(15) 0.36193(15) 0.56590(13) 0.0403(3) Uani 1 1 d . .
C31 C 0.52280(15) 0.26138(15) 0.55562(13) 0.0401(3) Uani 1 1 d . .
C32 C 0.51665(17) 0.22358(18) 0.44899(14) 0.0482(4) Uani 1 1 d . .
H32 H 0.4527 0.2641 0.3837 0.058 Uiso 1 1 calc R U
C33 C 0.60534(18) 0.12589(19) 0.43952(15) 0.0505(4) Uani 1 1 d . .
H33 H 0.6004 0.1016 0.3675 0.061 Uiso 1 1 calc R U
C34 C 0.70163(15) 0.06332(16) 0.53506(14) 0.0435(4) Uani 1 1 d . .
C341 C 0.79569(18) -0.04427(19) 0.52263(18) 0.0565(4) Uani 1 1 d . .
H341 H 0.8815 -0.0031 0.5327 0.085 Uiso 1 1 calc R U
H342 H 0.7553 -0.0844 0.448 0.085 Uiso 1 1 calc R U
H343 H 0.8104 -0.1141 0.5793 0.085 Uiso 1 1 calc R U
C6 C 0.05353(18) 0.65973(19) 0.39875(17) 0.0563(4) Uani 1 1 d . .
H6 H -0.0103 0.7011 0.3339 0.068 Uiso 1 1 calc R U
C5 C 0.14460(18) 0.56716(18) 0.38887(15) 0.0507(4) Uani 1 1 d . .
H5 H 0.1428 0.5455 0.3173 0.061 Uiso 1 1 calc R U
C35 C 0.70888(16) 0.10333(17) 0.64138(14) 0.0472(4) Uani 1 1 d . .
H35 H 0.7742 0.0641 0.7066 0.057 Uiso 1 1 calc R U
C36 C 0.62044(16) 0.20072(17) 0.65211(14) 0.0463(4) Uani 1 1 d . .
H36 H 0.6263 0.2258 0.7242 0.056 Uiso 1 1 calc R U
B1 B 0.3464(2) 0.4690(2) 0.69990(16) 0.0472(4) Uani 1 1 d . .

loop_
_atom_site_aniso_label
_atom_site_aniso_U_11
_atom_site_aniso_U_22
_atom_site_aniso_U_33
_atom_site_aniso_U_23
_atom_site_aniso_U_13
_atom_site_aniso_U_12
F1 0.0835(10) 0.1248(13) 0.1100(12) 0.0689(10) 0.0486(9) 0.0189(9)
F2 0.0952(10) 0.0826(9) 0.0724(8) -0.0342(7) -0.0118(7) 0.0202(8)
N9 0.0385(6) 0.0336(6) 0.0485(7) -0.0034(5) 0.0184(5) -0.0022(5)
N4 0.0435(7) 0.0436(7) 0.0430(7) 0.0006(5) 0.0171(5) 0.0073(5)
O2 0.0652(8) 0.0897(10) 0.0412(6) -0.0034(6) 0.0135(6) 0.0356(7)
C7 0.0497(9) 0.0423(8) 0.0823(13) -0.0009(8) 0.0288(9) 0.0094(7)
C8 0.0516(9) 0.0438(8) 0.0637(10) -0.0075(7) 0.0287(8) 0.0028(7)
C4A 0.0374(7) 0.0339(7) 0.0446(7) 0.0002(5) 0.0166(6) -0.0017(5)
C3 0.0392(7) 0.0395(7) 0.0422(7) -0.0023(6) 0.0162(6) -0.0010(6)
C31 0.0367(7) 0.0396(7) 0.0445(8) -0.0003(6) 0.0165(6) 0.0009(6)
C32 0.0452(8) 0.0551(9) 0.0424(8) 0.0032(7) 0.0151(6) 0.0101(7)
C33 0.0494(9) 0.0586(10) 0.0455(8) -0.0042(7) 0.0210(7) 0.0072(7)
C34 0.0363(7) 0.0398(7) 0.0568(9) -0.0009(6) 0.0211(6) -0.0003(6)
C341 0.0481(9) 0.0529(10) 0.0706(11) -0.0035(8) 0.0259(8) 0.0092(8)
C6 0.0491(9) 0.0474(9) 0.0662(11) 0.0082(8) 0.0161(8) 0.0098(7)
C5 0.0489(9) 0.0513(9) 0.0490(9) 0.0053(7) 0.0164(7) 0.0084(7)
C35 0.0415(8) 0.0491(9) 0.0488(8) 0.0067(7) 0.0157(6) 0.0069(7)
C36 0.0454(8) 0.0507(9) 0.0424(8) 0.0009(6) 0.0169(6) 0.0053(7)
B1 0.0504(10) 0.0494(10) 0.0417(9) -0.0030(7) 0.0182(7) 0.0050(8)

loop_
_atom_type_symbol
_atom_type_description
_atom_type_scat_dispersion_real
_atom_type_scat_dispersion_imag
_atom_type_scat_source
C C 0.0033 0.0016 'International Tables Vol C Tables 4.2.6.8 and 6.1.1.4'
H H 0 0 'International Tables Vol C Tables 4.2.6.8 and 6.1.1.4'
N N 0.0061 0.0033 'International Tables Vol C Tables 4.2.6.8 and 6.1.1.4'
B B 0.0013 0.0007 'International Tables Vol C Tables 4.2.6.8 and 6.1.1.4'
F F 0.0171 0.0103 'International Tables Vol C Tables 4.2.6.8 and 6.1.1.4'
O O 0.0106 0.006 'International Tables Vol C Tables 4.2.6.8 and 6.1.1.4'

loop_
_geom_angle_atom_site_label_1
_geom_angle_atom_site_label_2
_geom_angle_atom_site_label_3
_geom_angle
C4A N9 C8 120.60(14)
C4A N9 B1 120.26(13)
C8 N9 B1 119.13(14)
C3 N4 C4A 119.28(13)
C3 O2 B1 123.23(14)
C8 C7 C6 119.02(16)
C8 C7 H7 120.5
C6 C7 H7 120.5
N9 C8 C7 121.47(17)
N9 C8 H8 119.3
C7 C8 H8 119.3
N9 C4A N4 121.42(13)
N9 C4A C5 119.11(14)
N4 C4A C5 119.47(14)
N4 C3 O2 125.49(14)
N4 C3 C31 119.91(14)
O2 C3 C31 114.60(13)
C32 C31 C36 118.94(14)
C32 C31 C3 120.26(14)
C36 C31 C3 120.79(14)
C33 C32 C31 120.10(15)
C33 C32 H32 119.9
C31 C32 H32 119.9
C32 C33 C34 121.41(15)
C32 C33 H33 119.3
C34 C33 H33 119.3
C35 C34 C33 118.19(14)
C35 C34 C341 121.32(15)
C33 C34 C341 120.49(16)
C34 C341 H341 109.5
C34 C341 H342 109.5
H341 C341 H342 109.5
C34 C341 H343 109.5
H341 C341 H343 109.5
H342 C341 H343 109.5
C5 C6 C7 119.88(17)
C5 C6 H6 120.1
C7 C6 H6 120.1
C6 C5 C4A 119.91(17)
C6 C5 H5 120
C4A C5 H5 120
C36 C35 C34 121.00(15)
C36 C35 H35 119.5
C34 C35 H35 119.5
C35 C36 C31 120.34(15)
C35 C36 H36 119.8
C31 C36 H36 119.8
F1 B1 F2 110.41(18)
F1 B1 O2 110.36(17)
F2 B1 O2 109.75(17)
F1 B1 N9 108.54(15)
F2 B1 N9 108.92(15)
O2 B1 N9 108.82(13)

loop_
_geom_bond_atom_site_label_1
_geom_bond_atom_site_label_2
_geom_bond_distance
F1 B1 1.351(2)
F2 B1 1.352(2)
N9 C4A 1.347(2)
N9 C8 1.353(2)
N9 B1 1.567(2)
N4 C3 1.288(2)
N4 C4A 1.3755(19)
O2 C3 1.310(2)
O2 B1 1.440(2)
C7 C8 1.360(3)
C7 C6 1.374(3)
C7 H7 0.93
C8 H8 0.93
C4A C5 1.396(2)
C3 C31 1.475(2)
C31 C32 1.386(2)
C31 C36 1.391(2)
C32 C33 1.381(2)
C32 H32 0.93
C33 C34 1.387(2)
C33 H33 0.93
C34 C35 1.385(2)
C34 C341 1.503(2)
C341 H341 0.96
C341 H342 0.96
C341 H343 0.96
C6 C5 1.368(2)
C6 H6 0.93
C5 H5 0.93
C35 C36 1.383(2)
C35 H35 0.93
C36 H36 0.93

loop_
_geom_hbond_atom_site_label_D
_geom_hbond_atom_site_label_H
_geom_hbond_atom_site_label_A
_geom_hbond_distance_DH
_geom_hbond_distance_HA
_geom_hbond_distance_DA
_geom_hbond_angle_DHA
_geom_hbond_site_symmetry_A
C8 H8 F1 0.93 2.52 3.112(2) 121.6 2_556
C8 H8 F1 0.93 2.52 3.112(2) 121.6 2_556

loop_
_geom_torsion_atom_site_label_1
_geom_torsion_atom_site_label_2
_geom_torsion_atom_site_label_3
_geom_torsion_atom_site_label_4
_geom_torsion
C4A N9 C8 C7 0.0(2)
B1 N9 C8 C7 -179.61(16)
C6 C7 C8 N9 0.2(3)
C8 N9 C4A N4 -179.84(14)
B1 N9 C4A N4 -0.3(2)
C8 N9 C4A C5 -0.1(2)
B1 N9 C4A C5 179.48(15)
C3 N4 C4A N9 -4.9(2)
C3 N4 C4A C5 175.41(15)
C4A N4 C3 O2 -0.3(3)
C4A N4 C3 C31 179.70(13)
B1 O2 C3 N4 11.2(3)
B1 O2 C3 C31 -168.83(16)
N4 C3 C31 C32 1.9(2)
O2 C3 C31 C32 -178.03(15)
N4 C3 C31 C36 -176.62(15)
O2 C3 C31 C36 3.4(2)
C36 C31 C32 C33 0.8(3)
C3 C31 C32 C33 -177.76(15)
C31 C32 C33 C34 0.2(3)
C32 C33 C34 C35 -1.3(3)
C32 C33 C34 C341 179.07(16)
C8 C7 C6 C5 -0.2(3)
C7 C6 C5 C4A 0.0(3)
N9 C4A C5 C6 0.1(2)
N4 C4A C5 C6 179.83(15)
C33 C34 C35 C36 1.5(2)
C341 C34 C35 C36 -178.88(15)
C34 C35 C36 C31 -0.5(3)
C32 C31 C36 C35 -0.6(2)
C3 C31 C36 C35 177.94(15)
C3 O2 B1 F1 104.7(2)
C3 O2 B1 F2 -133.35(19)
C3 O2 B1 N9 -14.3(2)
C4A N9 B1 F1 -111.17(17)
C8 N9 B1 F1 68.4(2)
C4A N9 B1 F2 128.58(16)
C8 N9 B1 F2 -51.8(2)
C4A N9 B1 O2 9.0(2)
C8 N9 B1 O2 -171.44(14)
